data_4025040
loop_
_publ_author_name
'Jui-Chi Tsai'
'Sie-Rong Li'
'Michael Y. Chiang'
'Lian-Yeu Chen'
'Po-Yuan Chen'
'Yi-Fang Lo'
'Chen-Hao Wang'
'Chun-Nan Lin'
'Eng-Chi Wang'

_publ_section_title
;
Synthesis of 3-Alkoxymethylcoumarin from 3-Cyanochromene via a Novel
Intermediate 2-Phenylimino-3-alkoxymethylchromene
;
_journal_name_full 'Journal of Organic Chemistry'
_journal_page_first 8798
_journal_page_last 8801
_journal_paper_doi 10.1021/jo9015634
_journal_volume 74
_journal_year 2009
_chemical_formula_moiety 'C19 H19 N O2'
_chemical_formula_sum 'C19 H19 N O2'
_chemical_formula_weight 293.35
_chemical_name_systematic
;
 ?
;
_space_group_IT_number 11
_symmetry_cell_setting monoclinic
_symmetry_space_group_name_Hall '-P 2yb'
_symmetry_space_group_name_H-M 'P 1 21/m 1'
_atom_sites_solution_hydrogens geom
_atom_sites_solution_primary direct
_atom_sites_solution_secondary difmap
_audit_creation_method SHELXL-97
_cell_angle_alpha 90.00
_cell_angle_beta 101.068(18)
_cell_angle_gamma 90.00
_cell_formula_units_Z 2
_cell_length_a 9.856(2)
_cell_length_b 7.3947(18)
_cell_length_c 11.096(2)
_cell_measurement_reflns_used 25
_cell_measurement_temperature 298(2)
_cell_measurement_theta_max 12.17
_cell_measurement_theta_min 8.45
_cell_volume 793.7(3)
_computing_cell_refinement 'MSC/AFC (Molecular Structure Corporation, 1992)'
_computing_data_collection 'MSC/AFC (Molecular Structure Corporation, 1992)'
_computing_data_reduction 'teXsan (Molecular Structure Corporation, 1985)'
_computing_molecular_graphics 'ORTEP-3 for Windows (Farrugia, 1997)'
_computing_publication_material 'WINGX publication routines (Farrugia, 1999)'
_computing_structure_refinement 'SHELXL-97 (Sheldrick, 1997)'
_computing_structure_solution 'SIR92 (Altomare et al., 1993)'
_diffrn_ambient_temperature 298(2)
_diffrn_measured_fraction_theta_full 1.000
_diffrn_measured_fraction_theta_max 1.000
_diffrn_measurement_device_type 'Rigaku AFC7S'
_diffrn_measurement_method 2\q/\w
_diffrn_radiation_monochromator graphite
_diffrn_radiation_source 'fine-focus sealed tube'
_diffrn_radiation_type MoK\a
_diffrn_radiation_wavelength 0.71073
_diffrn_reflns_av_R_equivalents 0.0130
_diffrn_reflns_av_sigmaI/netI 0.0142
_diffrn_reflns_limit_h_max 12
_diffrn_reflns_limit_h_min -11
_diffrn_reflns_limit_k_max 0
_diffrn_reflns_limit_k_min -9
_diffrn_reflns_limit_l_max 0
_diffrn_reflns_limit_l_min -13
_diffrn_reflns_number 1769
_diffrn_reflns_theta_full 26.00
_diffrn_reflns_theta_max 26.00
_diffrn_reflns_theta_min 1.87
_diffrn_standards_decay_% -0.34
_diffrn_standards_interval_count 150
_diffrn_standards_number 3
_exptl_absorpt_coefficient_mu 0.079
_exptl_absorpt_correction_T_max 1.00
_exptl_absorpt_correction_T_min 0.886
_exptl_absorpt_correction_type psi-scan
_exptl_absorpt_process_details 'North et al., 1968'
_exptl_crystal_colour colorless
_exptl_crystal_density_diffrn 1.227
_exptl_crystal_density_method 'not measured'
_exptl_crystal_description plate
_exptl_crystal_F_000 312
_exptl_crystal_size_max 0.8
_exptl_crystal_size_mid 0.7
_exptl_crystal_size_min 0.5
_refine_diff_density_max 0.190
_refine_diff_density_min -0.159
_refine_diff_density_rms 0.034
_refine_ls_extinction_coef 0.177(13)
_refine_ls_extinction_expression Fc^*^=kFc[1+0.001xFc^2^\l^3^/sin(2\q)]^-1/4^
_refine_ls_extinction_method SHELXL
_refine_ls_goodness_of_fit_ref 1.069
_refine_ls_hydrogen_treatment mixed
_refine_ls_matrix_type full
_refine_ls_number_parameters 144
_refine_ls_number_reflns 1685
_refine_ls_number_restraints 0
_refine_ls_restrained_S_all 1.069
_refine_ls_R_factor_all 0.0536
_refine_ls_R_factor_gt 0.0409
_refine_ls_shift/su_max 0.000
_refine_ls_shift/su_mean 0.000
_refine_ls_structure_factor_coef Fsqd
_refine_ls_weighting_details 'calc w=1/[\s^2^(Fo^2^)+(0.0660P)^2^+0.1743P] where P=(Fo^2^+2Fc^2^)/3'
_refine_ls_weighting_scheme calc
_refine_ls_wR_factor_gt 0.1224
_refine_ls_wR_factor_ref 0.1332
_reflns_number_gt 1332
_reflns_number_total 1685
_reflns_threshold_expression >2sigma(I)
_cod_data_source_file jo9015634_si_001.cif
_cod_data_source_block ecw1a
_cod_depositor_comments
;
The following automatic conversions were performed:
'_symmetry_cell_setting' value 'Monoclinic' changed to 'monoclinic'
according to '/home/saulius/struct/CIF-dictionaries/cif_core.dic'
dictionary named 'cif_core.dic' version 2.4.1 from 2010-06-29.

Automatic conversion script
Id: cif_fix_enum 1527 2010-12-29 10:47:43Z saulius 
;
_cod_original_sg_symbol_H-M 'P 21/m'
_cod_database_code 4025040

loop_
_symmetry_equiv_pos_as_xyz
'x, y, z'
'-x, y+1/2, -z'
'-x, -y, -z'
'x, -y-1/2, z'

loop_
_atom_site_label
_atom_site_type_symbol
_atom_site_fract_x
_atom_site_fract_y
_atom_site_fract_z
_atom_site_U_iso_or_equiv
_atom_site_adp_type
_atom_site_occupancy
_atom_site_symmetry_multiplicity
_atom_site_calc_flag
_atom_site_refinement_flags
_atom_site_disorder_assembly
_atom_site_disorder_group
O1 O 0.55265(13) 0.2500 0.79236(11) 0.0483(4) Uani 1 2 d S . .
O2 O 0.50854(15) 0.2500 1.21636(12) 0.0545(5) Uani 1 2 d S . .
N1 N 0.33784(17) 0.2500 0.84177(15) 0.0503(5) Uani 1 2 d S . .
C1 C 0.46780(19) 0.2500 0.87719(17) 0.0413(5) Uani 1 2 d S . .
C2 C 0.53127(19) 0.2500 1.00723(17) 0.0421(5) Uani 1 2 d S . .
C3 C 0.6685(2) 0.2500 1.04118(18) 0.0486(5) Uani 1 2 d S . .
H3 H 0.7079 0.2500 1.1243 0.058 Uiso 1 2 calc SR . .
C4 C 0.7572(2) 0.2500 0.95171(18) 0.0467(5) Uani 1 2 d S . .
C5 C 0.9017(2) 0.2500 0.9802(2) 0.0659(7) Uani 1 2 d S . .
H5 H 0.9463 0.2500 1.0620 0.079 Uiso 1 2 calc SR . .
C7 C 0.9138(2) 0.2500 0.7676(2) 0.0572(6) Uani 1 2 d S . .
H7 H 0.9663 0.2500 0.7063 0.069 Uiso 1 2 calc SR . .
C8 C 0.7711(2) 0.2500 0.73614(19) 0.0524(6) Uani 1 2 d S . .
H8 H 0.7271 0.2500 0.6541 0.063 Uiso 1 2 calc SR . .
C9 C 0.69488(19) 0.2500 0.82795(17) 0.0426(5) Uani 1 2 d S . .
C10 C 0.4331(2) 0.2500 1.09498(18) 0.0467(5) Uani 1 2 d S . .
C11 C 0.4213(2) 0.2500 1.3041(2) 0.0578(6) Uani 1 2 d S . .
C12 C 0.5060(3) 0.2500 1.4300(2) 0.0707(8) Uani 1 2 d S . .
C6 C 0.9788(2) 0.2500 0.8894(2) 0.0669(7) Uani 1 2 d S . .
H6 H 1.0748 0.2500 0.9100 0.080 Uiso 1 2 calc SR . .
C13 C 0.27706(18) 0.2500 0.71452(17) 0.0454(5) Uani 1 2 d S . .
C14 C 0.24173(15) 0.0896(2) 0.65328(13) 0.0534(4) Uani 1 1 d . . .
H14 H 0.2653 -0.0198 0.6931 0.064 Uiso 1 1 calc R . .
C15 C 0.17098(15) 0.0907(2) 0.53224(13) 0.0547(4) Uani 1 1 d . . .
H15 H 0.1480 -0.0188 0.4923 0.066 Uiso 1 1 calc R . .
C16 C 0.1338(2) 0.2500 0.46972(18) 0.0485(5) Uani 1 2 d S . .
C17 C 0.0550(3) 0.2500 0.3391(2) 0.0624(7) Uani 1 2 d S . .
H10A H 0.3722(19) 0.138(3) 1.0811(16) 0.080 Uiso 1 1 d . . .
H11A H 0.363(2) 0.141(3) 1.2921(17) 0.080 Uiso 1 1 d . . .
H12A H 0.450(3) 0.2500 1.494(3) 0.080 Uiso 1 2 d S . .
H12B H 0.569(2) 0.149(3) 1.4405(17) 0.080 Uiso 1 1 d . . .
H17A H -0.041(3) 0.2500 0.339(3) 0.080 Uiso 1 2 d S . .
H17B H 0.073(2) 0.152(3) 0.2960(17) 0.080 Uiso 1 1 d . . .

loop_
_atom_site_aniso_label
_atom_site_aniso_U_11
_atom_site_aniso_U_22
_atom_site_aniso_U_33
_atom_site_aniso_U_23
_atom_site_aniso_U_13
_atom_site_aniso_U_12
O1 0.0322(7) 0.0773(11) 0.0345(7) 0.000 0.0039(5) 0.000
O2 0.0450(8) 0.0832(12) 0.0367(7) 0.000 0.0113(6) 0.000
N1 0.0355(8) 0.0759(13) 0.0390(9) 0.000 0.0058(7) 0.000
C1 0.0364(10) 0.0508(11) 0.0371(9) 0.000 0.0077(7) 0.000
C2 0.0407(10) 0.0474(11) 0.0377(9) 0.000 0.0064(8) 0.000
C3 0.0429(11) 0.0677(14) 0.0334(9) 0.000 0.0028(8) 0.000
C4 0.0370(10) 0.0618(13) 0.0399(10) 0.000 0.0038(8) 0.000
C5 0.0388(11) 0.108(2) 0.0473(12) 0.000 -0.0009(9) 0.000
C7 0.0414(11) 0.0780(16) 0.0559(12) 0.000 0.0182(9) 0.000
C8 0.0430(11) 0.0737(16) 0.0409(10) 0.000 0.0089(8) 0.000
C9 0.0328(9) 0.0540(12) 0.0401(10) 0.000 0.0046(8) 0.000
C10 0.0429(10) 0.0578(13) 0.0396(10) 0.000 0.0089(8) 0.000
C11 0.0527(13) 0.0799(17) 0.0450(11) 0.000 0.0198(10) 0.000
C12 0.0641(15) 0.107(2) 0.0456(13) 0.000 0.0210(12) 0.000
C6 0.0344(11) 0.099(2) 0.0663(15) 0.000 0.0074(10) 0.000
C13 0.0271(9) 0.0692(14) 0.0402(10) 0.000 0.0070(7) 0.000
C14 0.0489(8) 0.0594(10) 0.0497(8) 0.0036(7) 0.0039(6) 0.0074(7)
C15 0.0500(8) 0.0600(10) 0.0508(8) -0.0070(7) 0.0013(6) 0.0018(7)
C16 0.0336(9) 0.0667(14) 0.0435(11) 0.000 0.0029(8) 0.000
C17 0.0551(14) 0.0805(19) 0.0469(13) 0.000 -0.0025(10) 0.000

loop_
_atom_type_symbol
_atom_type_description
_atom_type_scat_dispersion_real
_atom_type_scat_dispersion_imag
_atom_type_scat_source
C C 0.0033 0.0016 'International Tables Vol C Tables 4.2.6.8 and 6.1.1.4'
H H 0.0000 0.0000 'International Tables Vol C Tables 4.2.6.8 and 6.1.1.4'
N N 0.0061 0.0033 'International Tables Vol C Tables 4.2.6.8 and 6.1.1.4'
O O 0.0106 0.0060 'International Tables Vol C Tables 4.2.6.8 and 6.1.1.4'

loop_
_geom_angle_atom_site_label_1
_geom_angle_atom_site_label_2
_geom_angle_atom_site_label_3
_geom_angle
_geom_angle_site_symmetry_1
_geom_angle_site_symmetry_3
_geom_angle_publ_flag
C1 O1 C9 121.46(14) . . ?
C10 O2 C11 112.26(16) . . ?
C1 N1 C13 121.06(16) . . ?
N1 C1 O1 120.01(17) . . ?
N1 C1 C2 121.57(17) . . ?
O1 C1 C2 118.42(16) . . ?
C3 C2 C1 119.94(18) . . ?
C3 C2 C10 124.27(18) . . ?
C1 C2 C10 115.79(16) . . ?
C2 C3 C4 121.45(18) . . ?
C2 C3 H3 119.3 . . ?
C4 C3 H3 119.3 . . ?
C9 C4 C5 117.41(19) . . ?
C9 C4 C3 117.85(17) . . ?
C5 C4 C3 124.74(18) . . ?
C6 C5 C4 121.1(2) . . ?
C6 C5 H5 119.4 . . ?
C4 C5 H5 119.4 . . ?
C6 C7 C8 120.4(2) . . ?
C6 C7 H7 119.8 . . ?
C8 C7 H7 119.8 . . ?
C9 C8 C7 119.1(2) . . ?
C9 C8 H8 120.5 . . ?
C7 C8 H8 120.5 . . ?
C8 C9 O1 117.14(17) . . ?
C8 C9 C4 121.98(18) . . ?
O1 C9 C4 120.88(17) . . ?
O2 C10 C2 109.48(17) . . ?
O2 C10 H10A 109.5(11) . . ?
C2 C10 H10A 109.7(11) . . ?
O2 C11 C12 110.0(2) . . ?
O2 C11 H11A 108.9(11) . . ?
C12 C11 H11A 109.6(11) . . ?
C11 C12 H12A 112.8(17) . . ?
C11 C12 H12B 110.3(11) . . ?
H12A C12 H12B 110.6(15) . . ?
C5 C6 C7 120.0(2) . . ?
C5 C6 H6 120.0 . . ?
C7 C6 H6 120.0 . . ?
C14 C13 C14 118.80(18) . 4_565 ?
C14 C13 N1 120.49(9) . . ?
C14 C13 N1 120.49(9) 4_565 . ?
C13 C14 C15 120.27(15) . . ?
C13 C14 H14 119.9 . . ?
C15 C14 H14 119.9 . . ?
C16 C15 C14 121.74(16) . . ?
C16 C15 H15 119.1 . . ?
C14 C15 H15 119.1 . . ?
C15 C16 C15 117.17(19) 4_565 . ?
C15 C16 C17 121.41(9) 4_565 . ?
C15 C16 C17 121.41(9) . . ?
C16 C17 H17A 109.3(17) . . ?
C16 C17 H17B 113.1(12) . . ?
H17A C17 H17B 107.5(16) . . ?

loop_
_geom_bond_atom_site_label_1
_geom_bond_atom_site_label_2
_geom_bond_distance
_geom_bond_site_symmetry_2
_geom_bond_publ_flag
O1 C1 1.374(2) . ?
O1 C9 1.382(2) . ?
O2 C10 1.408(2) . ?
O2 C11 1.417(2) . ?
N1 C1 1.266(3) . ?
N1 C13 1.424(2) . ?
C1 C2 1.458(3) . ?
C2 C3 1.332(3) . ?
C2 C10 1.499(3) . ?
C3 C4 1.444(3) . ?
C3 H3 0.9300 . ?
C4 C9 1.393(3) . ?
C4 C5 1.398(3) . ?
C5 C6 1.374(3) . ?
C5 H5 0.9300 . ?
C7 C6 1.380(3) . ?
C7 C8 1.383(3) . ?
C7 H7 0.9300 . ?
C8 C9 1.377(3) . ?
C8 H8 0.9300 . ?
C10 H10A 1.02(2) . ?
C11 C12 1.483(3) . ?
C11 H11A 0.99(2) . ?
C12 H12A 0.98(3) . ?
C12 H12B 0.97(2) . ?
C6 H6 0.9300 . ?
C13 C14 1.3780(19) . ?
C13 C14 1.3780(19) 4_565 ?
C14 C15 1.390(2) . ?
C14 H14 0.9300 . ?
C15 C16 1.380(2) . ?
C15 H15 0.9300 . ?
C16 C15 1.380(2) 4_565 ?
C16 C17 1.507(3) . ?
C17 H17A 0.95(3) . ?
C17 H17B 0.90(2) . ?
